data_4329591
loop_
_publ_author_name
'Scott R. Daly'
'Do Young Kim'
'Gregory S. Girolami'

_publ_contact_author_address
;Department of Chemistry, Box 4-6
University of Illinois at Urbana-Champaign
600 South Mathews
Urbana, IL 61801
;
_publ_contact_author_email girolami@scs.illinois.edu
_publ_contact_author_fax '(217) 333-2685'
_publ_contact_author_name 'Gregory S. Girolami'
_publ_contact_author_phone '(217) 333-2729'
_publ_section_title
;
 Lanthanide N,N-Dimethylaminodiboranates as a New Class of Highly Volatile
 Chemical Vapor Deposition Precursors
;
_journal_name_full 'Inorganic Chemistry'
_journal_page_first 7050
_journal_page_last 7065
_journal_paper_doi 10.1021/ic201852j
_journal_volume 51
_journal_year 2012
_chemical_formula_sum 'C12 H72 B12 N6 Y2'
_chemical_formula_weight 608.30
_chemical_name_systematic
; 
 ? 
;
_space_group_IT_number 33
_symmetry_cell_setting orthorhombic
_symmetry_space_group_name_Hall 'P 2c -2n'
_symmetry_space_group_name_H-M 'P n a 21'
_atom_sites_solution_hydrogens geom
_atom_sites_solution_primary direct
_atom_sites_solution_secondary difmap
_audit_creation_method SHELXL-97
_cell_angle_alpha 90.00
_cell_angle_beta 90.00
_cell_angle_gamma 90.00
_cell_formula_units_Z 4
_cell_length_a 28.546(3)
_cell_length_b 14.0655(14)
_cell_length_c 9.4086(7)
_cell_measurement_reflns_used 9025
_cell_measurement_temperature 193(2)
_cell_measurement_theta_max 28.28
_cell_measurement_theta_min 1.43
_cell_volume 3777.7(6)
_computing_cell_refinement 'Bruker APEX'
_computing_data_collection 'Bruker APEX'
_computing_data_reduction 'Bruker SAINT'
_computing_molecular_graphics 'Bruker SHELXTL'
_computing_publication_material 'Bruker SHELXTL'
_computing_structure_refinement 'SHELXL-97 (Sheldrick, 1997)'
_computing_structure_solution 'SHELXS-97 (Sheldrick, 1990)'
_diffrn_ambient_temperature 193(2)
_diffrn_detector_area_resol_mean 8.33
_diffrn_measured_fraction_theta_full 0.998
_diffrn_measured_fraction_theta_max 0.998
_diffrn_measurement_device_type 'CCD area detector'
_diffrn_measurement_method 'psi and omega scans'
_diffrn_radiation_monochromator graphite
_diffrn_radiation_source 'fine-focus sealed tube'
_diffrn_radiation_type MoK\a
_diffrn_radiation_wavelength 0.71073
_diffrn_reflns_av_R_equivalents 0.1281
_diffrn_reflns_av_sigmaI/netI 0.2544
_diffrn_reflns_limit_h_max 25
_diffrn_reflns_limit_h_min -38
_diffrn_reflns_limit_k_max 18
_diffrn_reflns_limit_k_min -16
_diffrn_reflns_limit_l_max 12
_diffrn_reflns_limit_l_min -12
_diffrn_reflns_number 36780
_diffrn_reflns_theta_full 28.28
_diffrn_reflns_theta_max 28.28
_diffrn_reflns_theta_min 1.43
_exptl_absorpt_coefficient_mu 3.069
_exptl_absorpt_correction_T_max 0.83818
_exptl_absorpt_correction_T_min 0.68518
_exptl_absorpt_correction_type integration
_exptl_absorpt_process_details SHELXTL/XPREP
_exptl_crystal_colour colorless
_exptl_crystal_density_diffrn 1.070
_exptl_crystal_description prism
_exptl_crystal_F_000 1296
_exptl_crystal_size_max 0.14
_exptl_crystal_size_mid 0.09
_exptl_crystal_size_min 0.06
_refine_diff_density_max 1.400
_refine_diff_density_min -0.527
_refine_diff_density_rms 0.088
_refine_ls_abs_structure_details 'Flack H D (1983), Acta Cryst. A39, 876-881'
_refine_ls_abs_structure_Flack 0.168(10)
_refine_ls_extinction_method none
_refine_ls_goodness_of_fit_ref 0.729
_refine_ls_hydrogen_treatment constr
_refine_ls_matrix_type full
_refine_ls_number_parameters 314
_refine_ls_number_reflns 9025
_refine_ls_number_restraints 1
_refine_ls_restrained_S_all 0.729
_refine_ls_R_factor_all 0.1342
_refine_ls_R_factor_gt 0.0462
_refine_ls_shift/su_max 0.001
_refine_ls_shift/su_mean 0.000
_refine_ls_structure_factor_coef Fsqd
_refine_ls_weighting_details 'calc w=1/[\s^2^(Fo^2^)+(0.0168P)^2^+0.0000P] where P=(Fo^2^+2Fc^2^)/3'
_refine_ls_weighting_scheme calc
_refine_ls_wR_factor_gt 0.0725
_refine_ls_wR_factor_ref 0.0851
_reflns_number_gt 3970
_reflns_number_total 9025
_reflns_threshold_expression >2sigma(I)
_cod_data_source_file ic201852j_si_002_15.cif
_cod_data_source_block ga78fface
_cod_original_cell_volume 3777.6(6)
_cod_database_code 4329591

loop_
_symmetry_equiv_pos_as_xyz
'x, y, z'
'-x, -y, z+1/2'
'x+1/2, -y+1/2, z'
'-x+1/2, y+1/2, z+1/2'

loop_
_atom_site_label
_atom_site_type_symbol
_atom_site_fract_x
_atom_site_fract_y
_atom_site_fract_z
_atom_site_U_iso_or_equiv
_atom_site_adp_type
_atom_site_occupancy
_atom_site_symmetry_multiplicity
_atom_site_calc_flag
_atom_site_refinement_flags
Y1 Y 0.772988(18) 0.73608(4) 0.95067(4) 0.02100(14) Uani 1 1 d .
B1 B 0.8119(3) 0.5776(5) 1.0618(7) 0.031(2) Uani 1 1 d .
H1A H 0.8190 0.6021 0.9472 0.047 Uiso 1 1 calc R
H1B H 0.7742 0.5977 1.0932 0.047 Uiso 1 1 calc R
H1C H 0.8164 0.4965 1.0690 0.047 Uiso 1 1 calc R
B2 B 0.8413(3) 0.7375(6) 1.1552(8) 0.033(2) Uani 1 1 d .
H2C H 0.8679 0.7737 1.2293 0.049 Uiso 1 1 calc R
H2B H 0.8039 0.7581 1.1891 0.049 Uiso 1 1 calc R
H2A H 0.8477 0.7619 1.0402 0.049 Uiso 1 1 calc R
N1 N 0.8471(2) 0.6271(4) 1.1648(5) 0.0288(14) Uani 1 1 d .
C1 C 0.8383(3) 0.5933(5) 1.3127(6) 0.060(3) Uani 1 1 d .
H1D H 0.8421 0.5241 1.3167 0.090 Uiso 1 1 calc R
H1E H 0.8063 0.6102 1.3410 0.090 Uiso 1 1 calc R
H1F H 0.8607 0.6235 1.3776 0.090 Uiso 1 1 calc R
C2 C 0.8960(3) 0.6046(5) 1.1239(7) 0.061(3) Uani 1 1 d .
H2D H 0.9001 0.5354 1.1205 0.092 Uiso 1 1 calc R
H2E H 0.9176 0.6317 1.1940 0.092 Uiso 1 1 calc R
H2F H 0.9026 0.6316 1.0300 0.092 Uiso 1 1 calc R
B3 B 0.7854(3) 0.9001(5) 0.8027(7) 0.030(2) Uani 1 1 d .
H3A H 0.8057 0.8871 0.9065 0.045 Uiso 1 1 calc R
H3B H 0.7496 0.8630 0.8088 0.045 Uiso 1 1 calc R
H3C H 0.7800 0.9804 0.7870 0.045 Uiso 1 1 calc R
B4 B 0.8211(3) 0.7506(5) 0.6977(8) 0.030(2) Uani 1 1 d .
H4C H 0.8419 0.7200 0.6034 0.046 Uiso 1 1 calc R
H4B H 0.7853 0.7134 0.7047 0.046 Uiso 1 1 calc R
H4A H 0.8416 0.7380 0.8012 0.046 Uiso 1 1 calc R
N2 N 0.81370(18) 0.8594(4) 0.6755(5) 0.0275(14) Uani 1 1 d .
C3 C 0.7878(2) 0.8754(4) 0.5402(5) 0.044(2) Uani 1 1 d .
H3D H 0.7829 0.9437 0.5262 0.065 Uiso 1 1 calc R
H3E H 0.7573 0.8432 0.5447 0.065 Uiso 1 1 calc R
H3F H 0.8060 0.8497 0.4606 0.065 Uiso 1 1 calc R
C4 C 0.8593(2) 0.9054(5) 0.6637(7) 0.052(2) Uani 1 1 d .
H4D H 0.8765 0.8783 0.5833 0.078 Uiso 1 1 calc R
H4E H 0.8771 0.8952 0.7514 0.078 Uiso 1 1 calc R
H4F H 0.8549 0.9738 0.6484 0.078 Uiso 1 1 calc R
Y2 Y 0.562060(17) 0.74082(4) 0.90872(4) 0.02098(13) Uani 1 1 d .
B5 B 0.5297(3) 0.9033(5) 0.7867(7) 0.027(2) Uani 1 1 d .
H5C H 0.5289 0.9846 0.7748 0.041 Uiso 1 1 calc R
H5B H 0.5673 0.8761 0.7698 0.041 Uiso 1 1 calc R
H5A H 0.5171 0.8827 0.8987 0.041 Uiso 1 1 calc R
B6 B 0.4959(3) 0.7461(5) 0.6946(7) 0.027(2) Uani 1 1 d .
H6A H 0.4848 0.7286 0.8092 0.040 Uiso 1 1 calc R
H6B H 0.5327 0.7159 0.6737 0.040 Uiso 1 1 calc R
H6C H 0.4697 0.7127 0.6163 0.040 Uiso 1 1 calc R
N3 N 0.4966(2) 0.8575(4) 0.6735(5) 0.0273(14) Uani 1 1 d .
C5 C 0.5139(3) 0.8792(5) 0.5292(6) 0.053(2) Uani 1 1 d .
H5D H 0.4919 0.8541 0.4587 0.080 Uiso 1 1 calc R
H5E H 0.5447 0.8498 0.5155 0.080 Uiso 1 1 calc R
H5F H 0.5166 0.9483 0.5177 0.080 Uiso 1 1 calc R
C6 C 0.4482(2) 0.8925(5) 0.6902(8) 0.057(2) Uani 1 1 d .
H6D H 0.4478 0.9619 0.6825 0.086 Uiso 1 1 calc R
H6E H 0.4361 0.8736 0.7835 0.086 Uiso 1 1 calc R
H6F H 0.4284 0.8651 0.6156 0.086 Uiso 1 1 calc R
B7 B 0.5126(3) 0.7259(6) 1.1562(7) 0.034(2) Uani 1 1 d .
H7A H 0.4920 0.7463 1.0557 0.051 Uiso 1 1 calc R
H7B H 0.5502 0.7549 1.1482 0.051 Uiso 1 1 calc R
H7C H 0.4945 0.7578 1.2544 0.051 Uiso 1 1 calc R
B8 B 0.5440(3) 0.5744(5) 1.0446(7) 0.0283(19) Uani 1 1 d .
H8C H 0.5458 0.4929 1.0522 0.042 Uiso 1 1 calc R
H8B H 0.5813 0.6053 1.0504 0.042 Uiso 1 1 calc R
H8A H 0.5270 0.5958 0.9385 0.042 Uiso 1 1 calc R
N4 N 0.51410(18) 0.6141(4) 1.1705(6) 0.0275(14) Uani 1 1 d .
C7 C 0.4670(2) 0.5722(5) 1.1667(8) 0.051(2) Uani 1 1 d .
H7D H 0.4695 0.5027 1.1702 0.076 Uiso 1 1 calc R
H7E H 0.4512 0.5911 1.0787 0.076 Uiso 1 1 calc R
H7F H 0.4489 0.5946 1.2486 0.076 Uiso 1 1 calc R
C8 C 0.5371(3) 0.5879(5) 1.3092(6) 0.056(2) Uani 1 1 d .
H8D H 0.5191 0.6147 1.3883 0.083 Uiso 1 1 calc R
H8E H 0.5691 0.6134 1.3113 0.083 Uiso 1 1 calc R
H8F H 0.5382 0.5185 1.3184 0.083 Uiso 1 1 calc R
B11 B 0.7146(2) 0.8226(5) 1.1576(7) 0.0262(19) Uani 1 1 d .
H11A H 0.7373 0.8615 1.0749 0.039 Uiso 1 1 calc R
H11B H 0.7131 0.7430 1.1303 0.039 Uiso 1 1 calc R
H11C H 0.7307 0.8324 1.2687 0.039 Uiso 1 1 calc R
B12 B 0.6348(2) 0.8359(5) 1.0170(6) 0.0245(18) Uani 1 1 d .
H12A H 0.5983 0.8702 1.0230 0.037 Uiso 1 1 calc R
H12B H 0.6310 0.7546 1.0116 0.037 Uiso 1 1 calc R
H12C H 0.6540 0.8625 0.9171 0.037 Uiso 1 1 calc R
N11 N 0.66453(18) 0.8643(3) 1.1560(5) 0.0210(13) Uani 1 1 d .
C11 C 0.6681(2) 0.9689(4) 1.1652(7) 0.0385(18) Uani 1 1 d .
H11D H 0.6366 0.9964 1.1715 0.058 Uiso 1 1 calc R
H11E H 0.6839 0.9934 1.0803 0.058 Uiso 1 1 calc R
H11F H 0.6861 0.9864 1.2499 0.058 Uiso 1 1 calc R
C12 C 0.6390(2) 0.8307(5) 1.2879(5) 0.045(2) Uani 1 1 d .
H12D H 0.6565 0.8501 1.3726 0.067 Uiso 1 1 calc R
H12E H 0.6363 0.7612 1.2859 0.067 Uiso 1 1 calc R
H12F H 0.6076 0.8590 1.2905 0.067 Uiso 1 1 calc R
B21 B 0.6986(2) 0.6353(5) 0.8463(6) 0.0260(18) Uani 1 1 d .
H21A H 0.7347 0.5988 0.8461 0.039 Uiso 1 1 calc R
H21C H 0.6779 0.6118 0.9451 0.039 Uiso 1 1 calc R
H21B H 0.7036 0.7165 0.8486 0.039 Uiso 1 1 calc R
B22 B 0.6211(2) 0.6505(5) 0.7047(7) 0.0231(19) Uani 1 1 d .
H22A H 0.6236 0.7310 0.7241 0.035 Uiso 1 1 calc R
H22B H 0.5984 0.6163 0.7918 0.035 Uiso 1 1 calc R
H22C H 0.6043 0.6368 0.5954 0.035 Uiso 1 1 calc R
N21 N 0.67087(18) 0.6064(3) 0.7082(5) 0.0223(13) Uani 1 1 d .
C21 C 0.6666(2) 0.5004(4) 0.7044(6) 0.0362(18) Uani 1 1 d .
H21D H 0.6467 0.4817 0.6242 0.054 Uiso 1 1 calc R
H21E H 0.6525 0.4781 0.7933 0.054 Uiso 1 1 calc R
H21F H 0.6977 0.4721 0.6934 0.054 Uiso 1 1 calc R
C22 C 0.6968(2) 0.6372(5) 0.5821(5) 0.0398(19) Uani 1 1 d .
H22D H 0.7283 0.6097 0.5840 0.060 Uiso 1 1 calc R
H22E H 0.6991 0.7067 0.5815 0.060 Uiso 1 1 calc R
H22F H 0.6804 0.6158 0.4965 0.060 Uiso 1 1 calc R

loop_
_atom_site_aniso_label
_atom_site_aniso_U_11
_atom_site_aniso_U_22
_atom_site_aniso_U_33
_atom_site_aniso_U_23
_atom_site_aniso_U_13
_atom_site_aniso_U_12
Y1 0.0209(3) 0.0209(3) 0.0212(2) 0.0011(5) -0.0011(2) 0.0009(3)
B1 0.038(6) 0.021(5) 0.035(5) 0.001(4) -0.006(4) 0.000(4)
B2 0.028(6) 0.034(6) 0.037(4) 0.001(4) -0.014(4) -0.003(5)
N1 0.033(4) 0.030(4) 0.023(3) 0.002(3) -0.004(3) 0.007(3)
C1 0.103(8) 0.045(5) 0.031(4) 0.013(3) -0.021(4) -0.015(5)
C2 0.048(6) 0.058(6) 0.078(6) -0.017(5) -0.021(5) 0.027(5)
B3 0.037(6) 0.022(5) 0.030(4) -0.001(3) -0.001(4) -0.004(4)
B4 0.032(5) 0.026(6) 0.034(4) 0.003(4) 0.011(4) -0.007(4)
N2 0.024(4) 0.032(4) 0.026(3) 0.004(3) -0.006(3) -0.004(3)
C3 0.058(6) 0.047(5) 0.026(3) 0.009(3) -0.005(4) 0.009(4)
C4 0.033(5) 0.062(6) 0.062(5) 0.014(4) -0.004(4) -0.009(4)
Y2 0.0212(3) 0.0199(3) 0.0218(2) 0.0006(4) -0.0011(2) -0.0001(3)
B5 0.030(6) 0.023(5) 0.028(4) 0.003(4) 0.002(4) 0.005(4)
B6 0.018(5) 0.026(6) 0.035(4) -0.008(4) -0.005(3) 0.001(4)
N3 0.026(4) 0.033(4) 0.024(3) 0.007(3) -0.002(3) 0.001(3)
C5 0.069(7) 0.056(6) 0.035(4) 0.005(4) -0.008(4) -0.007(5)
C6 0.035(6) 0.066(6) 0.071(5) 0.000(5) -0.014(4) 0.021(5)
B7 0.029(5) 0.044(7) 0.030(4) 0.001(4) 0.003(4) 0.001(4)
B8 0.026(5) 0.026(5) 0.033(4) 0.006(3) -0.006(4) 0.008(4)
N4 0.017(4) 0.037(4) 0.029(3) 0.008(3) 0.005(3) -0.002(3)
C7 0.041(6) 0.059(6) 0.053(5) 0.010(4) 0.018(4) -0.016(4)
C8 0.064(7) 0.068(7) 0.034(4) 0.017(4) -0.006(4) 0.002(5)
B11 0.024(5) 0.025(5) 0.030(4) -0.009(3) -0.001(4) -0.003(4)
B12 0.022(5) 0.030(5) 0.021(4) -0.003(3) -0.001(3) 0.006(4)
N11 0.018(3) 0.027(3) 0.018(3) -0.005(2) 0.002(2) -0.004(3)
C11 0.031(5) 0.036(5) 0.048(4) -0.015(4) -0.007(4) 0.004(4)
C12 0.032(5) 0.074(6) 0.028(4) -0.004(4) 0.006(3) 0.004(4)
B21 0.022(5) 0.030(5) 0.026(4) -0.003(3) -0.007(3) -0.001(4)
B22 0.026(5) 0.020(5) 0.023(4) -0.003(3) -0.001(3) -0.001(4)
N21 0.026(4) 0.016(3) 0.024(3) -0.006(2) 0.004(3) -0.006(3)
C21 0.041(5) 0.026(5) 0.042(4) -0.015(3) -0.008(3) 0.008(4)
C22 0.027(5) 0.061(6) 0.031(4) -0.008(3) 0.010(3) -0.007(4)

loop_
_atom_type_symbol
_atom_type_description
_atom_type_scat_dispersion_real
_atom_type_scat_dispersion_imag
_atom_type_scat_source
C C 0.0033 0.0016 'International Tables Vol C Tables 4.2.6.8 and 6.1.1.4'
H H 0.0000 0.0000 'International Tables Vol C Tables 4.2.6.8 and 6.1.1.4'
B B 0.0013 0.0007 'International Tables Vol C Tables 4.2.6.8 and 6.1.1.4'
N N 0.0061 0.0033 'International Tables Vol C Tables 4.2.6.8 and 6.1.1.4'
Y Y -2.7962 3.5667 'International Tables Vol C Tables 4.2.6.8 and 6.1.1.4'

loop_
_geom_angle_atom_site_label_1
_geom_angle_atom_site_label_2
_geom_angle_atom_site_label_3
_geom_angle
B1 Y1 B3 147.7(2)
B1 Y1 B21 91.7(2)
B3 Y1 B21 110.9(2)
B1 Y1 B2 56.1(2)
B3 Y1 B2 105.1(2)
B21 Y1 B2 144.0(2)
B1 Y1 B4 101.0(2)
B3 Y1 B4 55.2(2)
B21 Y1 B4 96.6(2)
B2 Y1 B4 104.6(2)
B1 Y1 B11 109.3(2)
B3 Y1 B11 93.7(2)
B21 Y1 B11 90.7(2)
B2 Y1 B11 86.1(2)
B4 Y1 B11 148.6(2)
N1 B1 H1A 109.5
N1 B1 H1B 109.5
H1A B1 H1B 109.5
N1 B1 H1C 109.5
H1A B1 H1C 109.5
H1B B1 H1C 109.5
N1 B2 H2C 109.5
N1 B2 H2B 109.5
H2C B2 H2B 109.5
N1 B2 H2A 109.5
H2C B2 H2A 109.5
H2B B2 H2A 109.5
C2 N1 C1 109.5(6)
C2 N1 B1 110.5(5)
C1 N1 B1 109.1(5)
C2 N1 B2 107.4(5)
C1 N1 B2 110.6(5)
B1 N1 B2 109.7(5)
N1 C1 H1D 109.5
N1 C1 H1E 109.5
H1D C1 H1E 109.5
N1 C1 H1F 109.5
H1D C1 H1F 109.5
H1E C1 H1F 109.5
N1 C2 H2D 109.5
N1 C2 H2E 109.5
H2D C2 H2E 109.5
N1 C2 H2F 109.5
H2D C2 H2F 109.5
H2E C2 H2F 109.5
N2 B3 H3A 109.5
N2 B3 H3B 109.5
H3A B3 H3B 109.5
N2 B3 H3C 109.5
H3A B3 H3C 109.5
H3B B3 H3C 109.5
N2 B4 H4C 109.5
N2 B4 H4B 109.5
H4C B4 H4B 109.5
N2 B4 H4A 109.5
H4C B4 H4A 109.5
H4B B4 H4A 109.5
C4 N2 C3 108.2(5)
C4 N2 B3 111.0(5)
C3 N2 B3 110.1(5)
C4 N2 B4 109.0(5)
C3 N2 B4 109.3(5)
B3 N2 B4 109.2(5)
N2 C3 H3D 109.5
N2 C3 H3E 109.5
H3D C3 H3E 109.5
N2 C3 H3F 109.5
H3D C3 H3F 109.5
H3E C3 H3F 109.5
N2 C4 H4D 109.5
N2 C4 H4E 109.5
H4D C4 H4E 109.5
N2 C4 H4F 109.5
H4D C4 H4F 109.5
H4E C4 H4F 109.5
B12 Y2 B8 113.5(2)
B12 Y2 B5 90.3(2)
B8 Y2 B5 149.1(2)
B12 Y2 B7 96.6(2)
B8 Y2 B7 55.6(2)
B5 Y2 B7 104.4(2)
B12 Y2 B6 142.8(2)
B8 Y2 B6 103.7(2)
B5 Y2 B6 55.7(2)
B7 Y2 B6 105.7(2)
B12 Y2 B22 91.2(2)
B8 Y2 B22 92.6(2)
B5 Y2 B22 106.9(2)
B7 Y2 B22 147.6(2)
B6 Y2 B22 85.7(2)
N3 B5 H5C 109.5
N3 B5 H5B 109.5
H5C B5 H5B 109.5
N3 B5 H5A 109.5
H5C B5 H5A 109.5
H5B B5 H5A 109.5
N3 B6 H6A 109.5
N3 B6 H6B 109.5
H6A B6 H6B 109.5
N3 B6 H6C 109.5
H6A B6 H6C 109.5
H6B B6 H6C 109.5
C6 N3 C5 110.0(5)
C6 N3 B5 110.9(5)
C5 N3 B5 109.9(5)
C6 N3 B6 107.8(5)
C5 N3 B6 109.0(5)
B5 N3 B6 109.3(5)
N3 C5 H5D 109.5
N3 C5 H5E 109.5
H5D C5 H5E 109.5
N3 C5 H5F 109.5
H5D C5 H5F 109.5
H5E C5 H5F 109.5
N3 C6 H6D 109.5
N3 C6 H6E 109.5
H6D C6 H6E 109.5
N3 C6 H6F 109.5
H6D C6 H6F 109.5
H6E C6 H6F 109.5
N4 B7 H7A 109.5
N4 B7 H7B 109.5
H7A B7 H7B 109.5
N4 B7 H7C 109.5
H7A B7 H7C 109.5
H7B B7 H7C 109.5
N4 B8 H8C 109.5
N4 B8 H8B 109.5
H8C B8 H8B 109.5
N4 B8 H8A 109.5
H8C B8 H8A 109.5
H8B B8 H8A 109.5
C7 N4 C8 108.8(5)
C7 N4 B8 109.7(5)
C8 N4 B8 109.3(5)
C7 N4 B7 111.9(5)
C8 N4 B7 109.2(5)
B8 N4 B7 107.9(5)
N4 C7 H7D 109.5
N4 C7 H7E 109.5
H7D C7 H7E 109.5
N4 C7 H7F 109.5
H7D C7 H7F 109.5
H7E C7 H7F 109.5
N4 C8 H8D 109.5
N4 C8 H8E 109.5
H8D C8 H8E 109.5
N4 C8 H8F 109.5
H8D C8 H8F 109.5
H8E C8 H8F 109.5
N11 B11 H11A 109.5
N11 B11 H11B 109.5
H11A B11 H11B 109.5
N11 B11 H11C 109.5
H11A B11 H11C 109.5
H11B B11 H11C 109.5
N11 B12 H12A 109.5
N11 B12 H12B 109.5
H12A B12 H12B 109.5
N11 B12 H12C 109.5
H12A B12 H12C 109.5
H12B B12 H12C 109.5
C11 N11 C12 107.2(5)
C11 N11 B11 108.3(5)
C12 N11 B11 108.6(5)
C11 N11 B12 109.3(4)
C12 N11 B12 109.5(4)
B11 N11 B12 113.7(5)
N11 C11 H11D 109.5
N11 C11 H11E 109.5
H11D C11 H11E 109.5
N11 C11 H11F 109.5
H11D C11 H11F 109.5
H11E C11 H11F 109.5
N11 C12 H12D 109.5
N11 C12 H12E 109.5
H12D C12 H12E 109.5
N11 C12 H12F 109.5
H12D C12 H12F 109.5
H12E C12 H12F 109.5
N21 B21 H21A 109.5
N21 B21 H21C 109.5
H21A B21 H21C 109.5
N21 B21 H21B 109.5
H21A B21 H21B 109.5
H21C B21 H21B 109.5
N21 B22 H22A 109.5
N21 B22 H22B 109.5
H22A B22 H22B 109.5
N21 B22 H22C 109.5
H22A B22 H22C 109.5
H22B B22 H22C 109.5
C22 N21 C21 108.5(5)
C22 N21 B22 109.2(5)
C21 N21 B22 108.8(5)
C22 N21 B21 109.7(5)
C21 N21 B21 108.5(5)
B22 N21 B21 112.1(5)
N21 C21 H21D 109.5
N21 C21 H21E 109.5
H21D C21 H21E 109.5
N21 C21 H21F 109.5
H21D C21 H21F 109.5
H21E C21 H21F 109.5
N21 C22 H22D 109.5
N21 C22 H22E 109.5
H22D C22 H22E 109.5
N21 C22 H22F 109.5
H22D C22 H22F 109.5
H22E C22 H22F 109.5

loop_
_geom_bond_atom_site_label_1
_geom_bond_atom_site_label_2
_geom_bond_distance
Y1 B1 2.701(7)
Y1 B3 2.718(7)
Y1 B21 2.734(7)
Y1 B2 2.739(7)
Y1 B4 2.756(7)
Y1 B11 2.837(7)
B1 N1 1.562(8)
B1 H1A 1.1501
B1 H1B 1.1501
B1 H1C 1.1501
B2 N1 1.565(9)
B2 H2C 1.1501
B2 H2B 1.1501
B2 H2A 1.1501
N1 C2 1.481(8)
N1 C1 1.492(7)
C1 H1D 0.9800
C1 H1E 0.9800
C1 H1F 0.9800
C2 H2D 0.9800
C2 H2E 0.9800
C2 H2F 0.9800
B3 N2 1.554(8)
B3 H3A 1.1501
B3 H3B 1.1501
B3 H3C 1.1501
B4 N2 1.558(8)
B4 H4C 1.1501
B4 H4B 1.1501
B4 H4A 1.1501
N2 C4 1.458(7)
N2 C3 1.490(7)
C3 H3D 0.9800
C3 H3E 0.9800
C3 H3F 0.9800
C4 H4D 0.9800
C4 H4E 0.9800
C4 H4F 0.9800
Y2 B12 2.672(7)
Y2 B8 2.717(7)
Y2 B5 2.719(8)
Y2 B7 2.732(7)
Y2 B6 2.763(7)
Y2 B22 2.853(7)
B5 N3 1.561(8)
B5 H5C 1.1501
B5 H5B 1.1501
B5 H5A 1.1501
B6 N3 1.580(8)
B6 H6A 1.1501
B6 H6B 1.1501
B6 H6C 1.1501
N3 C6 1.476(8)
N3 C5 1.477(7)
C5 H5D 0.9800
C5 H5E 0.9800
C5 H5F 0.9800
C6 H6D 0.9800
C6 H6E 0.9800
C6 H6F 0.9800
B7 N4 1.578(9)
B7 H7A 1.1501
B7 H7B 1.1501
B7 H7C 1.1501
B8 N4 1.563(8)
B8 H8C 1.1501
B8 H8B 1.1501
B8 H8A 1.1501
N4 C7 1.469(7)
N4 C8 1.508(7)
C7 H7D 0.9800
C7 H7E 0.9800
C7 H7F 0.9800
C8 H8D 0.9800
C8 H8E 0.9800
C8 H8F 0.9800
B11 N11 1.545(8)
B11 H11A 1.1501
B11 H11B 1.1501
B11 H11C 1.1501
B12 N11 1.608(7)
B12 H12A 1.1501
B12 H12B 1.1501
B12 H12C 1.1501
N11 C11 1.478(7)
N11 C12 1.515(7)
C11 H11D 0.9800
C11 H11E 0.9800
C11 H11F 0.9800
C12 H12D 0.9800
C12 H12E 0.9800
C12 H12F 0.9800
B21 N21 1.576(7)
B21 H21A 1.1501
B21 H21C 1.1501
B21 H21B 1.1501
B22 N21 1.551(8)
B22 H22A 1.1501
B22 H22B 1.1501
B22 H22C 1.1501
N21 C22 1.463(7)
N21 C21 1.496(7)
C21 H21D 0.9800
C21 H21E 0.9800
C21 H21F 0.9800
C22 H22D 0.9800
C22 H22E 0.9800
C22 H22F 0.9800
